data_4109313
loop_
_publ_author_name
'Yu-Bin Dong'
'You-Yun Jiang'
'Jie Li'
'Jian-Ping Ma'
'Feng-Ling Liu'
'Bo Tang'
'Ru-Qi Huang'
'Stuart R. Batten'

_publ_section_title
;
 Temperature-Dependent Synthesis of Metal-Organic Frameworks Based on a
 Flexible Tetradentate Ligand with Bidirectional Coordination Donors
;
_journal_name_full 'Journal of the American Chemical Society'
_journal_page_first 4520
_journal_page_last 4521
_journal_paper_doi 10.1021/ja0701917
_journal_volume 129
_journal_year 2007
_chemical_absolute_configuration syn
_chemical_formula_sum 'C22 H14 Ag F6 N4 O2 Sb'
_chemical_formula_weight 709.99
_chemical_name_systematic
; 
 ? 
;
_space_group_IT_number 98
_symmetry_cell_setting tetragonal
_symmetry_space_group_name_Hall 'I 4bw 2bw'
_symmetry_space_group_name_H-M 'I 41 2 2'
_atom_sites_solution_hydrogens geom
_atom_sites_solution_primary direct
_atom_sites_solution_secondary difmap
_audit_creation_method SHELXL-97
_cell_angle_alpha 90.00
_cell_angle_beta 90.00
_cell_angle_gamma 90.00
_cell_formula_units_Z 8
_cell_length_a 17.0901(9)
_cell_length_b 17.0901(9)
_cell_length_c 23.987(2)
_cell_measurement_reflns_used 3012
_cell_measurement_temperature 298(2)
_cell_measurement_theta_max 20.827
_cell_measurement_theta_min 2.383
_cell_volume 7005.9(8)
_computing_cell_refinement 'Bruker SMART'
_computing_data_collection 'Bruker SMART'
_computing_data_reduction 'Bruker SAINT'
_computing_molecular_graphics 'Bruker SHELXTL'
_computing_publication_material 'Bruker SHELXTL'
_computing_structure_refinement 'SHELXL-97 (Sheldrick, 1997)'
_computing_structure_solution 'SHELXS-97 (Sheldrick, 1990)'
_diffrn_ambient_temperature 298(2)
_diffrn_measured_fraction_theta_full 0.999
_diffrn_measured_fraction_theta_max 0.999
_diffrn_measurement_device_type 'CCD area detector'
_diffrn_measurement_method 'phi and omega scans'
_diffrn_radiation_monochromator graphite
_diffrn_radiation_source 'fine-focus sealed tube'
_diffrn_radiation_type MoK\a
_diffrn_radiation_wavelength 0.71073
_diffrn_reflns_av_R_equivalents 0.0717
_diffrn_reflns_av_sigmaI/netI 0.0528
_diffrn_reflns_limit_h_max 17
_diffrn_reflns_limit_h_min -20
_diffrn_reflns_limit_k_max 20
_diffrn_reflns_limit_k_min -20
_diffrn_reflns_limit_l_max 28
_diffrn_reflns_limit_l_min -26
_diffrn_reflns_number 18525
_diffrn_reflns_theta_full 25.09
_diffrn_reflns_theta_max 25.09
_diffrn_reflns_theta_min 1.69
_exptl_absorpt_coefficient_mu 1.381
_exptl_absorpt_correction_T_max 0.8742
_exptl_absorpt_correction_T_min 0.7697
_exptl_absorpt_correction_type multi-scan
_exptl_absorpt_process_details sadabs
_exptl_crystal_colour colourless
_exptl_crystal_density_diffrn 1.346
_exptl_crystal_description block
_exptl_crystal_F_000 2736
_exptl_crystal_size_max 0.20
_exptl_crystal_size_mid 0.12
_exptl_crystal_size_min 0.10
_refine_diff_density_max 0.495
_refine_diff_density_min -0.344
_refine_diff_density_rms 0.081
_refine_ls_abs_structure_details 'Flack H D (1983), Acta Cryst. A39, 876-881'
_refine_ls_abs_structure_Flack 0.30(5)
_refine_ls_extinction_method none
_refine_ls_goodness_of_fit_ref 0.980
_refine_ls_hydrogen_treatment constr
_refine_ls_matrix_type full
_refine_ls_number_parameters 165
_refine_ls_number_reflns 3140
_refine_ls_number_restraints 6
_refine_ls_restrained_S_all 0.990
_refine_ls_R_factor_all 0.0692
_refine_ls_R_factor_gt 0.0465
_refine_ls_shift/su_max 0.001
_refine_ls_shift/su_mean 0.000
_refine_ls_structure_factor_coef Fsqd
_refine_ls_weighting_details 'calc w=1/[\s^2^(Fo^2^)+(0.0519P)^2^+0.0000P] where P=(Fo^2^+2Fc^2^)/3'
_refine_ls_weighting_scheme calc
_refine_ls_wR_factor_gt 0.0965
_refine_ls_wR_factor_ref 0.1026
_reflns_number_gt 2160
_reflns_number_total 3140
_reflns_threshold_expression >2sigma(I)
_cod_data_source_file ja0701917si20070307_082138.cif
_cod_data_source_block 1
_cod_original_cell_volume 7006.0(9)
_cod_database_code 4109313

loop_
_symmetry_equiv_pos_as_xyz
'x, y, z'
'-x+1/2, -y+1/2, z+1/2'
'-y, x+1/2, z+1/4'
'y+1/2, -x, z+3/4'
'-x+1/2, y, -z+3/4'
'x, -y+1/2, -z+1/4'
'y+1/2, x+1/2, -z+1/2'
'-y, -x, -z'
'x+1/2, y+1/2, z+1/2'
'-x+1, -y+1, z+1'
'-y+1/2, x+1, z+3/4'
'y+1, -x+1/2, z+5/4'
'-x+1, y+1/2, -z+5/4'
'x+1/2, -y+1, -z+3/4'
'y+1, x+1, -z+1'
'-y+1/2, -x+1/2, -z+1/2'

loop_
_atom_site_label
_atom_site_type_symbol
_atom_site_fract_x
_atom_site_fract_y
_atom_site_fract_z
_atom_site_U_iso_or_equiv
_atom_site_adp_type
_atom_site_occupancy
_atom_site_symmetry_multiplicity
_atom_site_calc_flag
_atom_site_refinement_flags
Ag1 Ag 1.11460(5) 0.7500 1.1250 0.0783(3) Uani 1 2 d S
N1 N 1.0365(4) 0.7258(4) 1.0454(3) 0.093(2) Uani 1 1 d .
N2 N 1.1414(4) 0.8215(5) 0.9018(3) 0.097(2) Uani 1 1 d .
C1 C 0.8998(6) 0.5593(6) 0.7766(3) 0.122(4) Uani 1 1 d .
H1A H 0.8440 0.5700 0.7775 0.147 Uiso 1 1 calc R
H1B H 0.9079 0.5031 0.7763 0.147 Uiso 1 1 calc R
C2 C 0.9185(4) 0.5680(5) 0.8721(3) 0.083(2) Uani 1 1 d .
C3 C 0.8666(5) 0.5083(5) 0.8824(4) 0.098(3) Uani 1 1 d .
H3 H 0.8439 0.4820 0.8525 0.118 Uiso 1 1 calc R
C4 C 0.8478(7) 0.4869(7) 0.9353(5) 0.136(4) Uani 1 1 d .
H4 H 0.8118 0.4471 0.9416 0.164 Uiso 1 1 calc R
C5 C 0.8827(8) 0.5248(8) 0.9796(5) 0.145(4) Uani 1 1 d U
H5 H 0.8693 0.5105 1.0157 0.174 Uiso 1 1 calc R
C6 C 0.9354(7) 0.5818(7) 0.9717(3) 0.137(4) Uani 1 1 d .
H6 H 0.9598 0.6042 1.0024 0.165 Uiso 1 1 calc R
C7 C 0.9544(5) 0.6082(6) 0.9185(3) 0.092(3) Uani 1 1 d .
C8 C 1.0106(5) 0.6674(5) 0.9053(3) 0.079(3) Uani 1 1 d .
H8 H 1.0237 0.6715 0.8677 0.095 Uiso 1 1 calc R
C9 C 1.0473(5) 0.7182(5) 0.9395(3) 0.077(2) Uani 1 1 d .
C10 C 1.0389(4) 0.7210(5) 0.9997(3) 0.080(2) Uani 1 1 d .
C11 C 1.1005(5) 0.7724(6) 0.9185(3) 0.078(2) Uani 1 1 d .
F1 F 0.6903(5) 0.4163(3) 0.0193(2) 0.155(2) Uani 1 1 d .
F2 F 0.6618(4) 0.2887(4) 0.0719(2) 0.170(3) Uani 1 1 d .
F3 F 0.7947(3) 0.3083(4) 0.0178(2) 0.143(2) Uani 1 1 d .
O1 O 0.9392(4) 0.5952(4) 0.8228(2) 0.104(2) Uani 1 1 d .
Sb1 Sb 0.69019(3) 0.30981(3) 0.0000 0.0635(2) Uani 1 2 d S

loop_
_atom_site_aniso_label
_atom_site_aniso_U_11
_atom_site_aniso_U_22
_atom_site_aniso_U_33
_atom_site_aniso_U_23
_atom_site_aniso_U_13
_atom_site_aniso_U_12
Ag1 0.0971(7) 0.0905(7) 0.0473(4) -0.0022(4) 0.000 0.000
N1 0.108(5) 0.117(6) 0.054(4) -0.015(3) -0.014(3) -0.013(4)
N2 0.092(5) 0.121(6) 0.076(4) -0.018(4) -0.006(4) -0.026(5)
C1 0.143(9) 0.148(9) 0.077(6) -0.029(6) -0.028(5) -0.029(8)
C2 0.082(5) 0.105(6) 0.062(4) -0.006(5) 0.005(4) -0.023(5)
C3 0.092(7) 0.104(7) 0.098(6) -0.009(6) 0.018(6) -0.043(5)
C4 0.142(10) 0.155(10) 0.113(8) 0.011(8) -0.004(8) -0.080(8)
C5 0.163(7) 0.158(7) 0.113(6) 0.012(5) 0.020(5) -0.036(6)
C6 0.181(11) 0.174(11) 0.056(5) -0.020(6) 0.013(6) -0.099(9)
C7 0.104(7) 0.111(7) 0.059(4) -0.010(5) 0.002(4) -0.037(6)
C8 0.093(6) 0.104(7) 0.039(3) -0.009(4) -0.002(4) -0.024(5)
C9 0.075(5) 0.108(7) 0.048(4) -0.008(4) -0.009(4) -0.022(5)
C10 0.080(5) 0.111(7) 0.049(4) -0.019(4) -0.006(4) -0.013(4)
C11 0.078(6) 0.091(7) 0.065(5) -0.020(4) -0.017(4) 0.000(5)
F1 0.235(7) 0.096(4) 0.134(5) -0.014(3) -0.010(5) 0.048(5)
F2 0.208(7) 0.248(8) 0.054(3) 0.029(3) 0.025(3) -0.066(5)
F3 0.078(3) 0.207(6) 0.144(5) -0.010(4) -0.005(3) 0.003(3)
O1 0.125(5) 0.129(5) 0.059(3) -0.014(3) -0.016(3) -0.058(4)
Sb1 0.0711(3) 0.0711(3) 0.0482(3) 0.0111(2) 0.0111(2) 0.0119(4)

loop_
_atom_type_symbol
_atom_type_description
_atom_type_scat_dispersion_real
_atom_type_scat_dispersion_imag
_atom_type_scat_source
C C 0.0033 0.0016 'International Tables Vol C Tables 4.2.6.8 and 6.1.1.4'
H H 0.0000 0.0000 'International Tables Vol C Tables 4.2.6.8 and 6.1.1.4'
N N 0.0061 0.0033 'International Tables Vol C Tables 4.2.6.8 and 6.1.1.4'
O O 0.0106 0.0060 'International Tables Vol C Tables 4.2.6.8 and 6.1.1.4'
F F 0.0171 0.0103 'International Tables Vol C Tables 4.2.6.8 and 6.1.1.4'
Ag Ag -0.8971 1.1015 'International Tables Vol C Tables 4.2.6.8 and 6.1.1.4'
Sb Sb -0.5866 1.5461 'International Tables Vol C Tables 4.2.6.8 and 6.1.1.4'

loop_
_geom_angle_atom_site_label_1
_geom_angle_atom_site_label_2
_geom_angle_atom_site_label_3
_geom_angle
_geom_angle_site_symmetry_1
_geom_angle_site_symmetry_3
N2 Ag1 N2 121.9(4) 8_777 3_745
N2 Ag1 N1 100.8(2) 8_777 .
N2 Ag1 N1 111.2(3) 3_745 .
N2 Ag1 N1 111.2(3) 8_777 6_567
N2 Ag1 N1 100.8(2) 3_745 6_567
N1 Ag1 N1 111.3(4) . 6_567
C10 N1 Ag1 142.8(7) . .
C11 N2 Ag1 160.9(8) . 4_574
O1 C1 C1 102.8(9) . 16_666
O1 C1 H1A 111.2 . .
C1 C1 H1A 111.2 16_666 .
O1 C1 H1B 111.2 . .
C1 C1 H1B 111.2 16_666 .
H1A C1 H1B 109.1 . .
O1 C2 C3 126.6(8) . .
O1 C2 C7 114.0(7) . .
C3 C2 C7 119.4(8) . .
C4 C3 C2 121.3(9) . .
C4 C3 H3 119.4 . .
C2 C3 H3 119.4 . .
C3 C4 C5 119.3(9) . .
C3 C4 H4 120.3 . .
C5 C4 H4 120.3 . .
C6 C5 C4 121.6(10) . .
C6 C5 H5 119.2 . .
C4 C5 H5 119.2 . .
C5 C6 C7 121.5(9) . .
C5 C6 H6 119.2 . .
C7 C6 H6 119.2 . .
C6 C7 C8 126.1(8) . .
C6 C7 C2 116.8(8) . .
C8 C7 C2 116.9(6) . .
C9 C8 C7 129.2(7) . .
C9 C8 H8 115.4 . .
C7 C8 H8 115.4 . .
C8 C9 C11 120.7(7) . .
C8 C9 C10 125.5(8) . .
C11 C9 C10 113.7(7) . .
N1 C10 C9 175.7(8) . .
N2 C11 C9 175.5(9) . .
C2 O1 C1 114.6(6) . .
F2 Sb1 F2 174.4(5) 8_665 .
F2 Sb1 F3 91.8(3) 8_665 .
F2 Sb1 F3 92.1(3) . .
F2 Sb1 F3 92.1(3) 8_665 8_665
F2 Sb1 F3 91.8(3) . 8_665
F3 Sb1 F3 91.5(5) . 8_665
F2 Sb1 F1 87.6(3) 8_665 8_665
F2 Sb1 F1 88.6(3) . 8_665
F3 Sb1 F1 178.8(3) . 8_665
F3 Sb1 F1 87.5(3) 8_665 8_665
F2 Sb1 F1 88.6(3) 8_665 .
F2 Sb1 F1 87.6(3) . .
F3 Sb1 F1 87.5(3) . .
F3 Sb1 F1 178.8(3) 8_665 .
F1 Sb1 F1 93.6(5) 8_665 .

loop_
_geom_bond_atom_site_label_1
_geom_bond_atom_site_label_2
_geom_bond_distance
_geom_bond_site_symmetry_2
Ag1 N2 2.247(8) 8_777
Ag1 N2 2.247(8) 3_745
Ag1 N1 2.366(6) .
Ag1 N1 2.366(6) 6_567
N1 C10 1.101(9) .
N2 C11 1.164(10) .
N2 Ag1 2.247(8) 4_574
C1 O1 1.436(8) .
C1 C1 1.614(17) 16_666
C1 H1A 0.9700 .
C1 H1B 0.9700 .
C2 O1 1.319(8) .
C2 C3 1.373(11) .
C2 C7 1.445(10) .
C3 C4 1.360(12) .
C3 H3 0.9300 .
C4 C5 1.379(14) .
C4 H4 0.9300 .
C5 C6 1.339(14) .
C5 H5 0.9300 .
C6 C7 1.392(11) .
C6 H6 0.9300 .
C7 C8 1.430(11) .
C8 C9 1.350(10) .
C8 H8 0.9300 .
C9 C11 1.393(12) .
C9 C10 1.451(10) .
F1 Sb1 1.877(5) .
F2 Sb1 1.827(4) .
F3 Sb1 1.836(5) .
Sb1 F2 1.827(4) 8_665
Sb1 F3 1.836(5) 8_665
Sb1 F1 1.877(5) 8_665

loop_
_geom_torsion_atom_site_label_1
_geom_torsion_atom_site_label_2
_geom_torsion_atom_site_label_3
_geom_torsion_atom_site_label_4
_geom_torsion
_geom_torsion_site_symmetry_1
N2 Ag1 N1 C10 48.9(12) 8_777
N2 Ag1 N1 C10 -81.6(12) 3_745
N1 Ag1 N1 C10 166.9(12) 6_567
O1 C2 C3 C4 -177.8(10) .
C7 C2 C3 C4 0.7(15) .
C2 C3 C4 C5 -1.3(19) .
C3 C4 C5 C6 -1(2) .
C4 C5 C6 C7 3(2) .
C5 C6 C7 C8 -178.8(12) .
C5 C6 C7 C2 -3.8(18) .
O1 C2 C7 C6 -179.5(10) .
C3 C2 C7 C6 1.8(14) .
O1 C2 C7 C8 -4.1(12) .
C3 C2 C7 C8 177.2(9) .
C6 C7 C8 C9 -11.6(18) .
C2 C7 C8 C9 173.4(9) .
C7 C8 C9 C11 -179.7(9) .
C7 C8 C9 C10 2.6(15) .
Ag1 N1 C10 C9 -23(13) .
C8 C9 C10 N1 164(12) .
C11 C9 C10 N1 -13(13) .
Ag1 N2 C11 C9 158(9) 4_574
C8 C9 C11 N2 111(11) .
C10 C9 C11 N2 -71(11) .
C3 C2 O1 C1 2.7(14) .
C7 C2 O1 C1 -175.9(8) .
C1 C1 O1 C2 -176.6(6) 16_666
